data_7238347
loop_
_publ_author_name
'Yang, Chen-I.'
'Song, Yu-Tang'
'Yeh, Yung-Jie'
'Liu, Yen-Hsiang'
'Tseng, Tien-Wen'
'Lu, Kuang-Lieh'

_publ_section_title
;
 A flexible tris-phosphonate for the design of copper and cobalt
 coordination polymers: unusual cage array topology and magnetic
 properties
;
_journal_issue 7
_journal_name_full CrystEngComm
_journal_page_first 2678
_journal_paper_doi 10.1039/c0ce00439a
_journal_volume 13
_journal_year 2011
_chemical_compound_source 'synthesis as described'
_chemical_formula_moiety 'C12 H21 Cu2 O11 P3'
_chemical_formula_sum 'C12 H21 Cu2 O11 P3'
_chemical_formula_weight 561.28
_space_group_IT_number 2
_space_group_name_Hall '-P 1'
_space_group_name_H-M_alt 'P -1'
_symmetry_cell_setting triclinic
_symmetry_Int_Tables_number 2
_symmetry_space_group_name_Hall '-P 1'
_symmetry_space_group_name_H-M 'P -1'
_atom_sites_solution_hydrogens geom
_atom_sites_solution_primary direct
_atom_sites_solution_secondary difmap
_audit_creation_date 2010-12-08T16:41:30-00:00
_audit_creation_method 'WinGX routine CIF_UPDATE'
_cell_angle_alpha 95.218(2)
_cell_angle_beta 101.701(2)
_cell_angle_gamma 111.775(2)
_cell_formula_units_Z 2
_cell_length_a 8.8381(5)
_cell_length_b 9.0763(5)
_cell_length_c 12.3127(8)
_cell_measurement_reflns_used 2485
_cell_measurement_temperature 200(2)
_cell_measurement_theta_max 25.09
_cell_measurement_theta_min 2.46
_cell_measurement_wavelength 0.71073
_cell_volume 883.03(9)
_computing_cell_refinement 'Bruker SMART'
_computing_data_collection 'Bruker SMART'
_computing_data_reduction 'Bruker SAINT'
_computing_molecular_graphics 'Ortep-3 for Windows (Farrugia, 1997)'
_computing_publication_material 'WinGX publication routines (Farrugia, 1999)'
_computing_structure_refinement 'SHELXL-97 (Sheldrick, 2008)'
_computing_structure_solution 'SHELXS-97 (Sheldrick, 2008)'
_diffrn_ambient_temperature 200(2)
_diffrn_measured_fraction_theta_full 0.979
_diffrn_measured_fraction_theta_max 0.979
_diffrn_measurement_device_type 'CCD area detector'
_diffrn_measurement_method 'phi and omega scans'
_diffrn_radiation_monochromator graphite
_diffrn_radiation_probe x-ray
_diffrn_radiation_type MoK\a
_diffrn_radiation_wavelength 0.71073
_diffrn_reflns_av_R_equivalents 0.0252
_diffrn_reflns_av_unetI/netI 0.0394
_diffrn_reflns_limit_h_max 10
_diffrn_reflns_limit_h_min -6
_diffrn_reflns_limit_k_max 10
_diffrn_reflns_limit_k_min -10
_diffrn_reflns_limit_l_max 14
_diffrn_reflns_limit_l_min -14
_diffrn_reflns_number 5810
_diffrn_reflns_theta_full 25.09
_diffrn_reflns_theta_max 25.09
_diffrn_reflns_theta_min 2.46
_exptl_absorpt_coefficient_mu 2.740
_exptl_absorpt_correction_T_max 0.8962
_exptl_absorpt_correction_T_min 0.7462
_exptl_absorpt_correction_type multi-scan
_exptl_absorpt_process_details '(SADABS; Sheldrick, 2003)'
_exptl_crystal_colour green
_exptl_crystal_density_diffrn 2.111
_exptl_crystal_density_method 'not measured'
_exptl_crystal_description plate
_exptl_crystal_F_000 568
_exptl_crystal_size_max 0.16
_exptl_crystal_size_mid 0.1
_exptl_crystal_size_min 0.04
_refine_diff_density_max 0.712
_refine_diff_density_min -0.447
_refine_diff_density_rms 0.098
_refine_ls_extinction_method none
_refine_ls_goodness_of_fit_ref 1.044
_refine_ls_hydrogen_treatment constr
_refine_ls_matrix_type full
_refine_ls_number_parameters 253
_refine_ls_number_reflns 3085
_refine_ls_number_restraints 0
_refine_ls_restrained_S_all 1.044
_refine_ls_R_factor_all 0.0426
_refine_ls_R_factor_gt 0.0332
_refine_ls_shift/su_max 0.001
_refine_ls_shift/su_mean 0
_refine_ls_structure_factor_coef Fsqd
_refine_ls_weighting_details 'calc w=1/[\s^2^(Fo^2^)+(0.0378P)^2^+1.5347P] where P=(Fo^2^+2Fc^2^)/3'
_refine_ls_weighting_scheme calc
_refine_ls_wR_factor_gt 0.0794
_refine_ls_wR_factor_ref 0.0839
_reflns_number_gt 2602
_reflns_number_total 3085
_reflns_threshold_expression >2\s(I)
_cod_data_source_file c0ce00439a.txt
_cod_data_source_block p-1
_cod_depositor_comments
;
The following automatic conversions were performed:

data item '_symmetry_cell_setting' value 'Triclinic' was changed to
'triclinic' in accordance with the
/home/saulius/struct/COD-crude-data/automatic-downloads/DataCite-retrospective/RSC/depositions/lib/dictionaries/cif_core.dic
dictionary named 'cif_core.dic' version 2.4.2 last updated on
2011-04-26.

Automatic conversion script
Id: cif_fix_values 6909 2019-04-08 15:41:33Z antanas 
;
_cod_database_code 7238347

loop_
_symmetry_equiv_pos_as_xyz
'x, y, z'
'-x, -y, -z'

loop_
_atom_site_label
_atom_site_type_symbol
_atom_site_fract_x
_atom_site_fract_y
_atom_site_fract_z
_atom_site_U_iso_or_equiv
_atom_site_adp_type
_atom_site_occupancy
_atom_site_symmetry_multiplicity
_atom_site_calc_flag
_atom_site_refinement_flags
C1 C 0.6661(5) 0.4513(5) 0.2721(3) 0.0144(8) Uani 1 1 d .
H1A H 0.672 0.5408 0.3247 0.017 Uiso 1 1 calc R
H1B H 0.5774 0.3546 0.2812 0.017 Uiso 1 1 calc R
C2 C 0.8321(4) 0.4323(5) 0.3036(3) 0.0123(8) Uani 1 1 d .
C3 C 0.8354(5) 0.2805(5) 0.2809(3) 0.0140(8) Uani 1 1 d .
C5 C 0.6750(5) 0.1332(5) 0.2271(4) 0.0218(9) Uani 1 1 d .
H5A H 0.7007 0.0552 0.1851 0.026 Uiso 1 1 calc R
H5B H 0.5977 0.1638 0.1773 0.026 Uiso 1 1 calc R
H5C H 0.6247 0.087 0.2849 0.026 Uiso 1 1 calc R
C6 C 0.9892(5) 0.2636(4) 0.3122(3) 0.0127(8) Uani 1 1 d .
C7 C 0.9956(5) 0.0986(5) 0.2948(3) 0.0164(8) Uani 1 1 d .
H7A H 0.889 0.0182 0.2993 0.02 Uiso 1 1 calc R
H7B H 1.083 0.0962 0.3558 0.02 Uiso 1 1 calc R
C8 C 1.1382(5) 0.3986(5) 0.3624(3) 0.0137(8) Uani 1 1 d .
C9 C 1.3047(5) 0.3823(5) 0.3907(3) 0.0210(9) Uani 1 1 d .
H9A H 1.2961 0.2868 0.3448 0.025 Uiso 1 1 calc R
H9B H 1.3335 0.3746 0.4689 0.025 Uiso 1 1 calc R
H9C H 1.3906 0.475 0.3766 0.025 Uiso 1 1 calc R
C10 C 1.1322(5) 0.5494(5) 0.3892(3) 0.0139(8) Uani 1 1 d .
C11 C 1.2932(5) 0.6896(5) 0.4533(3) 0.0163(8) Uani 1 1 d .
H11A H 1.3649 0.6475 0.4992 0.02 Uiso 1 1 calc R
H11B H 1.2651 0.7576 0.5042 0.02 Uiso 1 1 calc R
C12 C 0.9798(5) 0.5675(5) 0.3589(3) 0.0141(8) Uani 1 1 d .
C13 C 0.9704(5) 0.7288(5) 0.3878(3) 0.0200(9) Uani 1 1 d .
H13A H 1.0818 0.8095 0.4215 0.024 Uiso 1 1 calc R
H13B H 0.9017 0.7217 0.4399 0.024 Uiso 1 1 calc R
H13C H 0.9219 0.7576 0.3203 0.024 Uiso 1 1 calc R
Cu1 Cu 0.36936(6) 0.65715(6) 0.10302(4) 0.01538(14) Uani 1 1 d .
Cu2 Cu 0.75725(6) 0.74193(6) -0.00992(4) 0.01633(14) Uani 1 1 d .
P1 P 0.60867(12) 0.48588(12) 0.13116(8) 0.0122(2) Uani 1 1 d .
P2 P 1.03598(12) 0.04387(12) 0.16233(8) 0.0152(2) Uani 1 1 d .
P3 P 1.41249(12) 0.81403(12) 0.36826(8) 0.0147(2) Uani 1 1 d .
O1 O 0.4203(3) 0.4619(3) 0.1104(2) 0.0138(6) Uani 1 1 d .
O2 O 0.7154(3) 0.6567(3) 0.1231(2) 0.0237(7) Uani 1 1 d .
O3 O 0.6218(4) 0.3559(4) 0.0515(2) 0.0268(7) Uani 1 1 d .
O4 O 0.8728(3) -0.0393(3) 0.0731(2) 0.0205(6) Uani 1 1 d .
O5 O 1.1172(4) -0.0820(4) 0.1816(2) 0.0277(7) Uani 1 1 d .
H5D H 1.1948 -0.0598 0.242 0.033 Uiso 1 1 d R
O6 O 1.1587(4) 0.1948(3) 0.1365(2) 0.0308(8) Uani 1 1 d .
O7 O 1.4085(4) 0.7146(3) 0.2633(2) 0.0256(7) Uani 1 1 d .
O8 O 1.6009(3) 0.8881(3) 0.4413(2) 0.0229(7) Uani 1 1 d .
H8A H 1.6209 0.9285 0.5089 0.028 Uiso 1 1 d R
O9 O 1.3518(3) 0.9485(3) 0.3521(2) 0.0211(6) Uani 1 1 d .
O10 O 0.3163(4) 0.8454(4) 0.0701(3) 0.0340(8) Uani 1 1 d .
O11 O 0.0944(4) 0.4767(5) 0.0946(3) 0.0509(10) Uani 1 1 d .

loop_
_atom_site_aniso_label
_atom_site_aniso_U_11
_atom_site_aniso_U_22
_atom_site_aniso_U_33
_atom_site_aniso_U_23
_atom_site_aniso_U_13
_atom_site_aniso_U_12
C1 0.0145(19) 0.019(2) 0.0103(18) 0.0040(16) 0.0028(15) 0.0079(16)
C2 0.0104(17) 0.020(2) 0.0071(17) 0.0054(15) 0.0019(15) 0.0057(15)
C3 0.0131(18) 0.017(2) 0.0093(18) 0.0031(15) 0.0010(15) 0.0045(16)
C5 0.017(2) 0.019(2) 0.025(2) 0.0039(18) 0.0013(18) 0.0056(17)
C6 0.0161(19) 0.0135(19) 0.0081(17) 0.0025(15) 0.0025(15) 0.0058(16)
C7 0.0159(19) 0.019(2) 0.0126(19) 0.0034(16) 0.0028(16) 0.0052(16)
C8 0.0126(18) 0.017(2) 0.0110(18) 0.0012(15) 0.0020(15) 0.0065(16)
C9 0.0138(19) 0.022(2) 0.024(2) -0.0038(18) -0.0028(17) 0.0090(17)
C10 0.0153(19) 0.016(2) 0.0088(18) 0.0020(15) 0.0030(15) 0.0045(16)
C11 0.018(2) 0.018(2) 0.0108(18) 0.0018(16) 0.0029(16) 0.0059(17)
C12 0.0170(19) 0.017(2) 0.0112(18) 0.0046(15) 0.0043(16) 0.0088(16)
C13 0.021(2) 0.019(2) 0.023(2) 0.0059(17) 0.0064(18) 0.0091(18)
Cu1 0.0188(3) 0.0183(3) 0.0116(2) 0.00078(19) 0.0042(2) 0.0105(2)
Cu2 0.0154(3) 0.0163(3) 0.0114(2) 0.00254(19) 0.00175(19) 0.0008(2)
P1 0.0123(5) 0.0173(5) 0.0076(5) 0.0022(4) 0.0013(4) 0.0073(4)
P2 0.0174(5) 0.0139(5) 0.0117(5) 0.0001(4) 0.0034(4) 0.0039(4)
P3 0.0152(5) 0.0146(5) 0.0108(5) -0.0007(4) 0.0023(4) 0.0031(4)
O1 0.0123(13) 0.0150(14) 0.0123(13) 0.0002(11) 0.0007(11) 0.0051(11)
O2 0.0212(15) 0.0248(16) 0.0132(14) 0.0049(12) 0.0016(12) -0.0027(13)
O3 0.0470(19) 0.0382(19) 0.0118(14) 0.0077(13) 0.0110(14) 0.0329(16)
O4 0.0206(14) 0.0185(15) 0.0175(14) -0.0019(12) 0.0018(12) 0.0053(12)
O5 0.0299(17) 0.0362(19) 0.0214(16) -0.0028(14) 0.0024(13) 0.0221(15)
O6 0.0389(18) 0.0205(16) 0.0199(15) -0.0020(13) 0.0154(14) -0.0055(14)
O7 0.0372(18) 0.0237(16) 0.0132(14) -0.0025(12) 0.0089(13) 0.0094(14)
O8 0.0148(14) 0.0267(17) 0.0198(15) -0.0029(13) 0.0008(12) 0.0035(12)
O9 0.0239(15) 0.0206(16) 0.0191(14) 0.0035(12) 0.0051(12) 0.0093(13)
O10 0.056(2) 0.0343(19) 0.0303(17) 0.0111(15) 0.0183(16) 0.0331(17)
O11 0.0243(18) 0.051(2) 0.069(3) 0.026(2) -0.0010(18) 0.0091(17)

loop_
_atom_type_symbol
_atom_type_description
_atom_type_scat_dispersion_real
_atom_type_scat_dispersion_imag
_atom_type_scat_source
C C 0.0033 0.0016 'International Tables Vol C Tables 4.2.6.8 and 6.1.1.4'
H H 0 0 'International Tables Vol C Tables 4.2.6.8 and 6.1.1.4'
Cu Cu 0.3201 1.2651 'International Tables Vol C Tables 4.2.6.8 and 6.1.1.4'
P P 0.1023 0.0942 'International Tables Vol C Tables 4.2.6.8 and 6.1.1.4'
O O 0.0106 0.006 'International Tables Vol C Tables 4.2.6.8 and 6.1.1.4'

loop_
_geom_angle_atom_site_label_1
_geom_angle_atom_site_label_2
_geom_angle_atom_site_label_3
_geom_angle
_geom_angle_site_symmetry_1
_geom_angle_site_symmetry_3
C2 C1 P1 115.1(3) . .
C2 C1 H1A 108.5 . .
P1 C1 H1A 108.5 . .
C2 C1 H1B 108.5 . .
P1 C1 H1B 108.5 . .
H1A C1 H1B 107.5 . .
C3 C2 C12 120.8(3) . .
C3 C2 C1 119.8(3) . .
C12 C2 C1 119.4(3) . .
C2 C3 C6 119.3(3) . .
C2 C3 C5 120.9(3) . .
C6 C3 C5 119.7(3) . .
C3 C5 H5A 109.5 . .
C3 C5 H5B 109.5 . .
H5A C5 H5B 109.5 . .
C3 C5 H5C 109.5 . .
H5A C5 H5C 109.5 . .
H5B C5 H5C 109.5 . .
C8 C6 C3 120.3(3) . .
C8 C6 C7 119.0(3) . .
C3 C6 C7 120.7(3) . .
C6 C7 P2 114.2(3) . .
C6 C7 H7A 108.7 . .
P2 C7 H7A 108.7 . .
C6 C7 H7B 108.7 . .
P2 C7 H7B 108.7 . .
H7A C7 H7B 107.6 . .
C6 C8 C10 119.7(3) . .
C6 C8 C9 120.4(3) . .
C10 C8 C9 119.8(3) . .
C8 C9 H9A 109.5 . .
C8 C9 H9B 109.5 . .
H9A C9 H9B 109.5 . .
C8 C9 H9C 109.5 . .
H9A C9 H9C 109.5 . .
H9B C9 H9C 109.5 . .
C12 C10 C8 120.3(3) . .
C12 C10 C11 121.3(3) . .
C8 C10 C11 118.4(3) . .
C10 C11 P3 115.8(3) . .
C10 C11 H11A 108.3 . .
P3 C11 H11A 108.3 . .
C10 C11 H11B 108.3 . .
P3 C11 H11B 108.3 . .
H11A C11 H11B 107.4 . .
C10 C12 C2 119.3(3) . .
C10 C12 C13 121.1(3) . .
C2 C12 C13 119.6(3) . .
C12 C13 H13A 109.5 . .
C12 C13 H13B 109.5 . .
H13A C13 H13B 109.5 . .
C12 C13 H13C 109.5 . .
H13A C13 H13C 109.5 . .
H13B C13 H13C 109.5 . .
O3 Cu1 O7 166.52(14) 2_665 1_455
O3 Cu1 O10 81.26(12) 2_665 .
O7 Cu1 O10 94.07(13) 1_455 .
O3 Cu1 O1 89.83(11) 2_665 .
O7 Cu1 O1 94.84(12) 1_455 .
O10 Cu1 O1 171.04(12) . .
O3 Cu1 O11 103.87(14) 2_665 .
O7 Cu1 O11 89.24(14) 1_455 .
O10 Cu1 O11 97.57(14) . .
O1 Cu1 O11 83.53(12) . .
O6 Cu2 O2 165.56(14) 2_765 .
O6 Cu2 O4 90.95(12) 2_765 1_565
O2 Cu2 O4 92.50(12) . 1_565
O6 Cu2 O1 89.45(11) 2_765 2_665
O2 Cu2 O1 91.49(11) . 2_665
O4 Cu2 O1 162.24(11) 1_565 2_665
O2 P1 O3 114.67(17) . .
O2 P1 O1 109.81(16) . .
O3 P1 O1 109.14(16) . .
O2 P1 C1 110.08(17) . .
O3 P1 C1 107.50(17) . .
O1 P1 C1 105.19(16) . .
O4 P2 O6 114.75(17) . .
O4 P2 O5 107.60(16) . .
O6 P2 O5 110.68(18) . .
O4 P2 C7 110.04(17) . .
O6 P2 C7 107.45(17) . .
O5 P2 C7 105.99(17) . .
O7 P3 O9 116.31(17) . .
O7 P3 O8 106.44(16) . .
O9 P3 O8 109.37(16) . .
O7 P3 C11 111.29(18) . .
O9 P3 C11 107.68(17) . .
O8 P3 C11 105.17(17) . .
P1 O1 Cu1 117.45(15) . .
P1 O1 Cu2 118.44(14) . 2_665
Cu1 O1 Cu2 115.04(12) . 2_665
P1 O2 Cu2 128.05(17) . .
P1 O3 Cu1 130.83(18) . 2_665
P2 O4 Cu2 132.24(18) . 1_545
P2 O5 H5D 117 . .
P2 O6 Cu2 136.49(18) . 2_765
P3 O7 Cu1 154.2(2) . 1_655
P3 O8 H8A 118.3 . .

loop_
_geom_bond_atom_site_label_1
_geom_bond_atom_site_label_2
_geom_bond_distance
_geom_bond_site_symmetry_2
C1 C2 1.518(5) .
C1 P1 1.796(4) .
C1 H1A 0.97 .
C1 H1B 0.97 .
C2 C3 1.393(5) .
C2 C12 1.404(5) .
C3 C6 1.405(5) .
C3 C5 1.513(5) .
C5 H5A 0.96 .
C5 H5B 0.96 .
C5 H5C 0.96 .
C6 C8 1.397(5) .
C6 C7 1.518(5) .
C7 P2 1.804(4) .
C7 H7A 0.97 .
C7 H7B 0.97 .
C8 C10 1.401(5) .
C8 C9 1.507(5) .
C9 H9A 0.96 .
C9 H9B 0.96 .
C9 H9C 0.96 .
C10 C12 1.398(5) .
C10 C11 1.512(5) .
C11 P3 1.807(4) .
C11 H11A 0.97 .
C11 H11B 0.97 .
C12 C13 1.511(5) .
C13 H13A 0.96 .
C13 H13B 0.96 .
C13 H13C 0.96 .
Cu1 O3 1.914(3) 2_665
Cu1 O7 1.921(3) 1_455
Cu1 O10 1.987(3) .
Cu1 O1 1.989(3) .
Cu1 O11 2.348(3) .
Cu2 O6 1.904(3) 2_765
Cu2 O2 1.918(3) .
Cu2 O4 1.932(3) 1_565
Cu2 O1 2.014(2) 2_665
P1 O2 1.511(3) .
P1 O3 1.518(3) .
P1 O1 1.560(3) .
P2 O4 1.502(3) .
P2 O6 1.507(3) .
P2 O5 1.570(3) .
P3 O7 1.494(3) .
P3 O9 1.518(3) .
P3 O8 1.577(3) .
O1 Cu2 2.014(2) 2_665
O3 Cu1 1.914(3) 2_665
O4 Cu2 1.932(3) 1_545
O5 H5D 0.8519 .
O6 Cu2 1.904(3) 2_765
O7 Cu1 1.921(3) 1_655
O8 H8A 0.8339 .
